data_7153453
loop_
_publ_author_name
'Alajarin, Mateo'
'Bonillo, Baltasar'
'Ortin, Maria-Mar'
'Sanchez-Andrada, Pilar'
'Vidal, Angel'
'Orenes, Raul-Angel'

_publ_section_title
;
 Domino reactions initiated by intramolecular hydride transfers from
 tri(di)arylmethane fragments to ketenimine and carbodiimide functions.
;
_journal_issue 20
_journal_name_full 'Organic &amp; biomolecular chemistry'
_journal_page_first 4690
_journal_page_last 4700
_journal_paper_doi 10.1039/c0ob00193g
_journal_volume 8
_journal_year 2010
_chemical_formula_sum 'C38 H37 N3'
_chemical_formula_weight 535.71
_chemical_name_systematic
;
?
;
_space_group_IT_number 2
_symmetry_cell_setting triclinic
_symmetry_space_group_name_Hall '-P 1'
_symmetry_space_group_name_H-M 'P -1'
_atom_sites_solution_hydrogens geom
_atom_sites_solution_primary direct
_atom_sites_solution_secondary difmap
_audit_creation_method SHELXL-97
_cell_angle_alpha 104.522(2)
_cell_angle_beta 102.416(2)
_cell_angle_gamma 96.090(2)
_cell_formula_units_Z 2
_cell_length_a 8.6296(5)
_cell_length_b 11.3810(7)
_cell_length_c 15.5193(9)
_cell_measurement_reflns_used 3295
_cell_measurement_temperature 100(2)
_cell_measurement_theta_max 26.63
_cell_measurement_theta_min 2.45
_cell_volume 1420.21(15)
_computing_cell_refinement 'Bruker SAINT'
_computing_data_collection 'Bruker SMART'
_computing_data_reduction 'Bruker SAINT'
_computing_molecular_graphics 'Bruker SHELXTL'
_computing_publication_material 'Bruker SHELXTL'
_computing_structure_refinement 'SHELXL-97 (Sheldrick, 1997)'
_computing_structure_solution 'SHELXS-97 (Sheldrick, 1990)'
_diffrn_ambient_temperature 100(2)
_diffrn_detector_area_resol_mean 8.26
_diffrn_measured_fraction_theta_full 0.993
_diffrn_measured_fraction_theta_max 0.905
_diffrn_measurement_device_type 'Bruker SMART APEX CCD'
_diffrn_measurement_method \w-scan
_diffrn_radiation_monochromator graphite
_diffrn_radiation_source 'fine-focus sealed tube'
_diffrn_radiation_type MoK\a
_diffrn_radiation_wavelength 0.71073
_diffrn_reflns_av_R_equivalents 0.0336
_diffrn_reflns_av_sigmaI/netI 0.0491
_diffrn_reflns_limit_h_max 11
_diffrn_reflns_limit_h_min -10
_diffrn_reflns_limit_k_max 14
_diffrn_reflns_limit_k_min -14
_diffrn_reflns_limit_l_max 20
_diffrn_reflns_limit_l_min -20
_diffrn_reflns_number 16506
_diffrn_reflns_theta_full 26.00
_diffrn_reflns_theta_max 28.24
_diffrn_reflns_theta_min 1.88
_exptl_absorpt_coefficient_mu 0.073
_exptl_absorpt_correction_T_max 0.9964
_exptl_absorpt_correction_T_min 0.9813
_exptl_absorpt_correction_type multi-scan
_exptl_absorpt_process_details SADABS
_exptl_crystal_colour colourless
_exptl_crystal_density_diffrn 1.253
_exptl_crystal_density_method 'not measured'
_exptl_crystal_description needle
_exptl_crystal_F_000 572
_exptl_crystal_size_max 0.26
_exptl_crystal_size_mid 0.07
_exptl_crystal_size_min 0.05
_refine_diff_density_max 0.320
_refine_diff_density_min -0.224
_refine_diff_density_rms 0.049
_refine_ls_extinction_method none
_refine_ls_goodness_of_fit_ref 1.016
_refine_ls_hydrogen_treatment 'Me rigid, others riding'
_refine_ls_matrix_type full
_refine_ls_number_parameters 375
_refine_ls_number_reflns 6359
_refine_ls_number_restraints 12
_refine_ls_restrained_S_all 1.015
_refine_ls_R_factor_all 0.0718
_refine_ls_R_factor_gt 0.0538
_refine_ls_shift/su_max 0.000
_refine_ls_shift/su_mean 0.000
_refine_ls_structure_factor_coef Fsqd
_refine_ls_weighting_details 'calc w=1/[\s^2^(Fo^2^)+(0.0511P)^2^+0.5453P] where P=(Fo^2^+2Fc^2^)/3'
_refine_ls_weighting_scheme calc
_refine_ls_wR_factor_gt 0.1136
_refine_ls_wR_factor_ref 0.1216
_reflns_number_gt 4997
_reflns_number_total 6359
_reflns_threshold_expression >2sigma(I)
_cod_data_source_file c0ob00193g.txt
_cod_data_source_block ivbbf5s_compound_20b
_cod_depositor_comments
;
The following automatic conversions were performed:

'_symmetry_cell_setting' value 'Triclinic' changed to 'triclinic'
according to /home/saulius/struct/CIF-dictionaries/cif_core.dic
dictionary named 'cif_core.dic' version 2.4.2 from 2011-04-26.

Automatic conversion script
Id: cif_fix_values 1891 2012-01-12 08:04:46Z andrius 
;
_cod_database_code 7153453

loop_
_symmetry_equiv_pos_as_xyz
'x, y, z'
'-x, -y, -z'

loop_
_atom_site_label
_atom_site_type_symbol
_atom_site_fract_x
_atom_site_fract_y
_atom_site_fract_z
_atom_site_U_iso_or_equiv
_atom_site_adp_type
_atom_site_occupancy
_atom_site_symmetry_multiplicity
_atom_site_calc_flag
_atom_site_refinement_flags
N1 N 0.54182(15) 0.90087(12) 0.13613(9) 0.0150(3) Uani 1 1 d .
N2 N 0.74806(17) 0.44145(13) 0.32262(10) 0.0209(3) Uani 1 1 d .
N3 N -0.16902(16) 0.61873(13) -0.05958(9) 0.0214(3) Uani 1 1 d .
C1 C 0.74789(18) 0.99804(14) 0.28024(11) 0.0150(3) Uani 1 1 d .
C2 C 0.89633(19) 1.07150(15) 0.32607(11) 0.0175(3) Uani 1 1 d .
H2 H 0.9338 1.0876 0.3908 0.021 Uiso 1 1 calc R
C3 C 0.98998(19) 1.12143(15) 0.27738(12) 0.0200(4) Uani 1 1 d .
H3 H 1.0913 1.1719 0.3088 0.024 Uiso 1 1 calc R
C4 C 0.93569(19) 1.09764(15) 0.18285(12) 0.0188(3) Uani 1 1 d .
H4 H 1.0012 1.1317 0.1502 0.023 Uiso 1 1 calc R
C5 C 0.78693(19) 1.02474(15) 0.13476(11) 0.0173(3) Uani 1 1 d .
C6 C 0.69209(18) 0.97640(14) 0.18519(11) 0.0147(3) Uani 1 1 d .
C7 C 0.64501(18) 0.93538(14) 0.32841(11) 0.0147(3) Uani 1 1 d .
H7 H 0.6720 0.9857 0.3942 0.018 Uiso 1 1 calc R
C8 C 0.46253(18) 0.93995(14) 0.28440(10) 0.0141(3) Uani 1 1 d .
C9 C 0.43364(18) 0.88152(14) 0.17950(11) 0.0143(3) Uani 1 1 d .
C10 C 0.7308(2) 1.00101(16) 0.03243(11) 0.0213(4) Uani 1 1 d .
H10A H 0.6493 1.0519 0.0185 0.026 Uiso 1 1 calc R
H10B H 0.6841 0.9138 0.0041 0.026 Uiso 1 1 calc R
H10C H 0.8224 1.0218 0.0079 0.026 Uiso 1 1 calc R
C21 C 0.68499(18) 0.80801(14) 0.32712(11) 0.0150(3) Uani 1 1 d D
C22 C 0.70314(19) 0.76779(15) 0.40624(11) 0.0181(3) Uani 1 1 d D
H22 H 0.6978 0.8236 0.4620 0.022 Uiso 1 1 calc R
C23 C 0.72851(19) 0.64993(15) 0.40648(11) 0.0196(4) Uani 1 1 d D
H23 H 0.7416 0.6272 0.4622 0.023 Uiso 1 1 calc R
C24 C 0.73520(18) 0.56319(15) 0.32553(11) 0.0176(3) Uani 1 1 d D
C25 C 0.7239(2) 0.60456(15) 0.24677(11) 0.0193(4) Uani 1 1 d D
H25 H 0.7326 0.5498 0.1913 0.023 Uiso 1 1 calc R
C26 C 0.70056(19) 0.72345(15) 0.24826(11) 0.0185(3) Uani 1 1 d D
H26 H 0.6949 0.7483 0.1938 0.022 Uiso 1 1 calc R
C27 C 0.8399(2) 0.41332(17) 0.40237(13) 0.0297(4) Uani 1 1 d .
H27A H 0.9552 0.4356 0.4078 0.036 Uiso 1 1 calc R
H27B H 0.8140 0.3250 0.3956 0.036 Uiso 1 1 calc R
H27C H 0.8128 0.4603 0.4577 0.036 Uiso 1 1 calc R
C28 C 0.7449(2) 0.35377(16) 0.23639(12) 0.0250(4) Uani 1 1 d .
H28A H 0.6568 0.3623 0.1879 0.030 Uiso 1 1 calc R
H28B H 0.7282 0.2700 0.2425 0.030 Uiso 1 1 calc R
H28C H 0.8475 0.3696 0.2204 0.030 Uiso 1 1 calc R
C31 C 0.35027(18) 0.87292(15) 0.32829(10) 0.0146(3) Uani 1 1 d D
C32 C 0.33736(19) 0.74587(15) 0.31491(11) 0.0176(3) Uani 1 1 d D
H32 H 0.3989 0.7010 0.2786 0.021 Uiso 1 1 calc R
C33 C 0.23632(19) 0.68377(15) 0.35365(11) 0.0198(4) Uani 1 1 d D
H33 H 0.2318 0.5977 0.3448 0.024 Uiso 1 1 calc R
C34 C 0.14185(19) 0.74621(16) 0.40514(11) 0.0210(4) Uani 1 1 d D
H34 H 0.0726 0.7038 0.4316 0.025 Uiso 1 1 calc R
C35 C 0.15055(19) 0.87113(16) 0.41706(11) 0.0194(4) Uani 1 1 d D
H35 H 0.0850 0.9148 0.4511 0.023 Uiso 1 1 calc R
C36 C 0.25379(19) 0.93393(16) 0.37998(11) 0.0173(3) Uani 1 1 d D
H36 H 0.2589 1.0203 0.3900 0.021 Uiso 1 1 calc R
C41 C 0.44534(18) 1.07732(15) 0.30046(11) 0.0156(3) Uani 1 1 d D
C42 C 0.49652(19) 1.15967(15) 0.38897(11) 0.0182(3) Uani 1 1 d D
H42 H 0.5455 1.1312 0.4391 0.022 Uiso 1 1 calc R
C43 C 0.4769(2) 1.28191(16) 0.40458(12) 0.0217(4) Uani 1 1 d D
H43 H 0.5112 1.3360 0.4652 0.026 Uiso 1 1 calc R
C44 C 0.4074(2) 1.32574(15) 0.33225(12) 0.0214(4) Uani 1 1 d D
H44 H 0.3944 1.4096 0.3430 0.026 Uiso 1 1 calc R
C45 C 0.35705(19) 1.24608(16) 0.24438(12) 0.0206(4) Uani 1 1 d D
H45 H 0.3098 1.2754 0.1944 0.025 Uiso 1 1 calc R
C46 C 0.37528(19) 1.12346(15) 0.22895(11) 0.0171(3) Uani 1 1 d D
H46 H 0.3392 1.0697 0.1683 0.021 Uiso 1 1 calc R
C51 C 0.27679(19) 0.80711(14) 0.12236(11) 0.0149(3) Uani 1 1 d D
C52 C 0.12970(19) 0.82832(15) 0.14250(11) 0.0164(3) Uani 1 1 d D
H52 H 0.1302 0.8871 0.1982 0.020 Uiso 1 1 calc R
C53 C -0.01588(19) 0.76627(15) 0.08366(11) 0.0174(3) Uani 1 1 d D
H53 H -0.1131 0.7835 0.0995 0.021 Uiso 1 1 calc R
C54 C -0.02286(19) 0.67792(15) 0.00052(11) 0.0165(3) Uani 1 1 d D
C55 C 0.12467(19) 0.65478(15) -0.01914(11) 0.0178(3) Uani 1 1 d D
H55 H 0.1248 0.5941 -0.0737 0.021 Uiso 1 1 calc R
C56 C 0.26897(19) 0.71895(15) 0.03973(11) 0.0176(3) Uani 1 1 d D
H56 H 0.3664 0.7028 0.0237 0.021 Uiso 1 1 calc R
C57 C -0.3146(2) 0.61662(17) -0.02658(12) 0.0232(4) Uani 1 1 d .
H57A H -0.2999 0.5818 0.0257 0.028 Uiso 1 1 calc R
H57B H -0.4054 0.5659 -0.0761 0.028 Uiso 1 1 calc R
H57C H -0.3364 0.7007 -0.0072 0.028 Uiso 1 1 calc R
C58 C -0.1719(2) 0.52581(16) -0.14355(11) 0.0218(4) Uani 1 1 d .
H58A H -0.1069 0.5610 -0.1785 0.026 Uiso 1 1 calc R
H58B H -0.2831 0.4979 -0.1807 0.026 Uiso 1 1 calc R
H58C H -0.1275 0.4557 -0.1281 0.026 Uiso 1 1 calc R

loop_
_atom_site_aniso_label
_atom_site_aniso_U_11
_atom_site_aniso_U_22
_atom_site_aniso_U_33
_atom_site_aniso_U_23
_atom_site_aniso_U_13
_atom_site_aniso_U_12
N1 0.0156(6) 0.0145(7) 0.0154(7) 0.0046(5) 0.0039(5) 0.0036(5)
N2 0.0231(7) 0.0176(7) 0.0236(8) 0.0073(6) 0.0067(6) 0.0050(6)
N3 0.0175(7) 0.0243(8) 0.0168(7) -0.0003(6) 0.0017(6) -0.0002(6)
C1 0.0146(7) 0.0144(8) 0.0179(8) 0.0056(6) 0.0057(6) 0.0053(6)
C2 0.0167(8) 0.0174(8) 0.0183(8) 0.0048(7) 0.0036(6) 0.0042(6)
C3 0.0145(8) 0.0176(8) 0.0273(9) 0.0060(7) 0.0044(7) 0.0032(6)
C4 0.0169(8) 0.0192(8) 0.0253(9) 0.0109(7) 0.0095(7) 0.0056(7)
C5 0.0178(8) 0.0174(8) 0.0198(9) 0.0065(7) 0.0074(7) 0.0082(7)
C6 0.0151(7) 0.0137(8) 0.0157(8) 0.0036(6) 0.0043(6) 0.0049(6)
C7 0.0145(7) 0.0166(8) 0.0120(8) 0.0029(6) 0.0022(6) 0.0026(6)
C8 0.0133(7) 0.0146(8) 0.0140(8) 0.0035(6) 0.0033(6) 0.0027(6)
C9 0.0168(8) 0.0121(7) 0.0154(8) 0.0053(6) 0.0038(6) 0.0050(6)
C10 0.0212(8) 0.0265(9) 0.0194(9) 0.0100(7) 0.0079(7) 0.0037(7)
C21 0.0106(7) 0.0164(8) 0.0176(8) 0.0050(6) 0.0029(6) 0.0012(6)
C22 0.0173(8) 0.0201(8) 0.0159(8) 0.0030(7) 0.0050(7) 0.0026(7)
C23 0.0189(8) 0.0237(9) 0.0179(8) 0.0095(7) 0.0046(7) 0.0028(7)
C24 0.0112(7) 0.0201(8) 0.0215(9) 0.0069(7) 0.0037(6) 0.0014(6)
C25 0.0207(8) 0.0204(9) 0.0178(8) 0.0045(7) 0.0073(7) 0.0047(7)
C26 0.0207(8) 0.0202(9) 0.0178(8) 0.0086(7) 0.0068(7) 0.0060(7)
C27 0.0328(10) 0.0246(10) 0.0325(11) 0.0130(8) 0.0024(8) 0.0083(8)
C28 0.0283(9) 0.0198(9) 0.0290(10) 0.0071(8) 0.0098(8) 0.0071(7)
C31 0.0123(7) 0.0190(8) 0.0104(8) 0.0037(6) 0.0001(6) 0.0006(6)
C32 0.0155(8) 0.0195(8) 0.0166(8) 0.0036(7) 0.0034(6) 0.0026(6)
C33 0.0196(8) 0.0170(8) 0.0197(9) 0.0056(7) 0.0002(7) -0.0011(7)
C34 0.0157(8) 0.0300(10) 0.0181(9) 0.0105(7) 0.0035(7) -0.0004(7)
C35 0.0165(8) 0.0280(9) 0.0140(8) 0.0055(7) 0.0045(6) 0.0053(7)
C36 0.0153(8) 0.0206(8) 0.0149(8) 0.0041(7) 0.0021(6) 0.0034(6)
C41 0.0122(7) 0.0170(8) 0.0184(8) 0.0046(6) 0.0066(6) 0.0015(6)
C42 0.0168(8) 0.0192(8) 0.0180(8) 0.0042(7) 0.0043(7) 0.0032(7)
C43 0.0197(8) 0.0190(9) 0.0229(9) -0.0011(7) 0.0071(7) 0.0012(7)
C44 0.0207(8) 0.0135(8) 0.0309(10) 0.0050(7) 0.0103(7) 0.0025(7)
C45 0.0179(8) 0.0223(9) 0.0258(9) 0.0119(7) 0.0073(7) 0.0052(7)
C46 0.0146(7) 0.0196(8) 0.0172(8) 0.0050(7) 0.0047(6) 0.0019(6)
C51 0.0165(8) 0.0153(8) 0.0135(8) 0.0060(6) 0.0025(6) 0.0025(6)
C52 0.0195(8) 0.0156(8) 0.0128(8) 0.0020(6) 0.0034(6) 0.0036(6)
C53 0.0164(8) 0.0195(8) 0.0174(8) 0.0057(7) 0.0054(6) 0.0038(7)
C54 0.0176(8) 0.0162(8) 0.0145(8) 0.0051(6) 0.0014(6) 0.0007(6)
C55 0.0214(8) 0.0170(8) 0.0126(8) 0.0003(6) 0.0042(7) 0.0029(7)
C56 0.0171(8) 0.0207(8) 0.0161(8) 0.0051(7) 0.0061(6) 0.0042(7)
C57 0.0163(8) 0.0256(9) 0.0227(9) 0.0024(7) 0.0010(7) 0.0008(7)
C58 0.0220(9) 0.0206(9) 0.0178(9) 0.0021(7) -0.0006(7) 0.0007(7)

loop_
_atom_type_symbol
_atom_type_description
_atom_type_scat_dispersion_real
_atom_type_scat_dispersion_imag
_atom_type_scat_source
C C 0.0033 0.0016 'International Tables Vol C Tables 4.2.6.8 and 6.1.1.4'
H H 0.0000 0.0000 'International Tables Vol C Tables 4.2.6.8 and 6.1.1.4'
N N 0.0061 0.0033 'International Tables Vol C Tables 4.2.6.8 and 6.1.1.4'

loop_
_geom_angle_atom_site_label_1
_geom_angle_atom_site_label_2
_geom_angle_atom_site_label_3
_geom_angle
C9 N1 C6 119.74(13)
C24 N2 C27 119.79(15)
C24 N2 C28 119.85(14)
C27 N2 C28 113.58(14)
C54 N3 C58 119.54(14)
C54 N3 C57 119.72(14)
C58 N3 C57 117.45(14)
C2 C1 C6 119.71(15)
C2 C1 C7 122.52(14)
C6 C1 C7 117.72(14)
C3 C2 C1 120.06(15)
C4 C3 C2 120.04(15)
C3 C4 C5 121.37(15)
C4 C5 C6 117.97(15)
C4 C5 C10 120.23(15)
C6 C5 C10 121.80(15)
C1 C6 C5 120.81(15)
C1 C6 N1 121.16(14)
C5 C6 N1 117.97(14)
C1 C7 C21 110.69(12)
C1 C7 C8 107.67(12)
C21 C7 C8 115.84(13)
C31 C8 C41 111.55(12)
C31 C8 C9 113.43(13)
C41 C8 C9 107.87(12)
C31 C8 C7 110.27(12)
C41 C8 C7 107.36(12)
C9 C8 C7 106.03(12)
N1 C9 C51 116.28(14)
N1 C9 C8 121.80(14)
C51 C9 C8 121.81(13)
C26 C21 C22 116.03(15)
C26 C21 C7 123.21(14)
C22 C21 C7 120.73(14)
C23 C22 C21 122.58(15)
C22 C23 C24 120.98(15)
N2 C24 C25 121.42(15)
N2 C24 C23 121.88(15)
C25 C24 C23 116.68(15)
C26 C25 C24 121.37(16)
C25 C26 C21 122.21(15)
C36 C31 C32 117.09(15)
C36 C31 C8 122.37(14)
C32 C31 C8 120.51(14)
C33 C32 C31 121.32(15)
C34 C33 C32 120.67(16)
C35 C34 C33 118.60(15)
C34 C35 C36 120.89(15)
C35 C36 C31 121.40(16)
C46 C41 C42 117.41(15)
C46 C41 C8 121.93(14)
C42 C41 C8 120.64(14)
C43 C42 C41 121.12(15)
C42 C43 C44 120.39(16)
C45 C44 C43 119.32(15)
C44 C45 C46 120.25(16)
C45 C46 C41 121.51(16)
C56 C51 C52 116.65(14)
C56 C51 C9 120.27(14)
C52 C51 C9 122.80(14)
C53 C52 C51 121.87(15)
C52 C53 C54 121.18(15)
N3 C54 C55 121.89(14)
N3 C54 C53 120.99(14)
C55 C54 C53 117.11(14)
C56 C55 C54 120.95(15)
C55 C56 C51 122.22(15)

loop_
_geom_bond_atom_site_label_1
_geom_bond_atom_site_label_2
_geom_bond_distance
N1 C9 1.294(2)
N1 C6 1.418(2)
N2 C24 1.392(2)
N2 C27 1.447(2)
N2 C28 1.448(2)
N3 C54 1.383(2)
N3 C58 1.451(2)
N3 C57 1.455(2)
C1 C2 1.389(2)
C1 C6 1.398(2)
C1 C7 1.508(2)
C2 C3 1.388(2)
C3 C4 1.387(2)
C4 C5 1.395(2)
C5 C6 1.407(2)
C5 C10 1.502(2)
C7 C21 1.522(2)
C7 C8 1.588(2)
C8 C31 1.540(2)
C8 C41 1.549(2)
C8 C9 1.550(2)
C9 C51 1.483(2)
C21 C26 1.396(2)
C21 C22 1.399(2)
C22 C23 1.383(2)
C23 C24 1.406(2)
C24 C25 1.404(2)
C25 C26 1.384(2)
C31 C36 1.396(2)
C31 C32 1.397(2)
C32 C33 1.389(2)
C33 C34 1.388(2)
C34 C35 1.379(2)
C35 C36 1.388(2)
C41 C46 1.394(2)
C41 C42 1.402(2)
C42 C43 1.386(2)
C43 C44 1.387(2)
C44 C45 1.383(2)
C45 C46 1.387(2)
C51 C56 1.400(2)
C51 C52 1.402(2)
C52 C53 1.381(2)
C53 C54 1.408(2)
C54 C55 1.408(2)
C55 C56 1.379(2)

loop_
_geom_torsion_atom_site_label_1
_geom_torsion_atom_site_label_2
_geom_torsion_atom_site_label_3
_geom_torsion_atom_site_label_4
_geom_torsion
C6 C1 C2 C3 -1.1(2)
C7 C1 C2 C3 176.44(14)
C1 C2 C3 C4 -0.2(2)
C2 C3 C4 C5 0.5(2)
C3 C4 C5 C6 0.5(2)
C3 C4 C5 C10 179.70(15)
C2 C1 C6 C5 2.2(2)
C7 C1 C6 C5 -175.49(13)
C2 C1 C6 N1 179.38(14)
C7 C1 C6 N1 1.7(2)
C4 C5 C6 C1 -1.9(2)
C10 C5 C6 C1 178.96(14)
C4 C5 C6 N1 -179.15(13)
C10 C5 C6 N1 1.7(2)
C9 N1 C6 C1 21.0(2)
C9 N1 C6 C5 -161.77(14)
C2 C1 C7 C21 -90.03(18)
C6 C1 C7 C21 87.56(16)
C2 C1 C7 C8 142.42(14)
C6 C1 C7 C8 -39.99(18)
C1 C7 C8 C31 177.89(12)
C21 C7 C8 C31 53.39(17)
C1 C7 C8 C41 -60.39(15)
C21 C7 C8 C41 175.12(13)
C1 C7 C8 C9 54.73(15)
C21 C7 C8 C9 -69.77(16)
C6 N1 C9 C51 176.79(13)
C6 N1 C9 C8 0.7(2)
C31 C8 C9 N1 -159.82(14)
C41 C8 C9 N1 76.10(17)
C7 C8 C9 N1 -38.66(18)
C31 C8 C9 C51 24.26(19)
C41 C8 C9 C51 -99.82(16)
C7 C8 C9 C51 145.42(14)
C1 C7 C21 C26 -46.7(2)
C8 C7 C21 C26 76.19(19)
C1 C7 C21 C22 135.41(15)
C8 C7 C21 C22 -101.67(17)
C26 C21 C22 C23 -2.5(2)
C7 C21 C22 C23 175.46(14)
C21 C22 C23 C24 -0.9(2)
C27 N2 C24 C25 147.36(16)
C28 N2 C24 C25 -2.0(2)
C27 N2 C24 C23 -34.4(2)
C28 N2 C24 C23 176.33(15)
C22 C23 C24 N2 -174.91(15)
C22 C23 C24 C25 3.4(2)
N2 C24 C25 C26 175.71(15)
C23 C24 C25 C26 -2.7(2)
C24 C25 C26 C21 -0.8(3)
C22 C21 C26 C25 3.4(2)
C7 C21 C26 C25 -174.59(14)
C41 C8 C31 C36 -3.3(2)
C9 C8 C31 C36 -125.39(15)
C7 C8 C31 C36 115.87(15)
C41 C8 C31 C32 174.50(14)
C9 C8 C31 C32 52.45(19)
C7 C8 C31 C32 -66.30(18)
C36 C31 C32 C33 -1.8(2)
C8 C31 C32 C33 -179.76(14)
C31 C32 C33 C34 1.6(2)
C32 C33 C34 C35 -0.1(2)
C33 C34 C35 C36 -1.2(2)
C34 C35 C36 C31 1.0(2)
C32 C31 C36 C35 0.5(2)
C8 C31 C36 C35 178.42(14)
C31 C8 C41 C46 -110.48(16)
C9 C8 C41 C46 14.72(19)
C7 C8 C41 C46 128.60(15)
C31 C8 C41 C42 67.78(18)
C9 C8 C41 C42 -167.02(13)
C7 C8 C41 C42 -53.13(18)
C46 C41 C42 C43 0.5(2)
C8 C41 C42 C43 -177.86(14)
C41 C42 C43 C44 -0.7(2)
C42 C43 C44 C45 0.3(2)
C43 C44 C45 C46 0.3(2)
C44 C45 C46 C41 -0.6(2)
C42 C41 C46 C45 0.2(2)
C8 C41 C46 C45 178.49(14)
N1 C9 C51 C56 28.4(2)
C8 C9 C51 C56 -155.47(14)
N1 C9 C51 C52 -145.34(15)
C8 C9 C51 C52 30.8(2)
C56 C51 C52 C53 -0.5(2)
C9 C51 C52 C53 173.48(15)
C51 C52 C53 C54 0.3(2)
C58 N3 C54 C55 2.9(2)
C57 N3 C54 C55 161.87(15)
C58 N3 C54 C53 -178.40(15)
C57 N3 C54 C53 -19.4(2)
C52 C53 C54 N3 -177.98(15)
C52 C53 C54 C55 0.8(2)
N3 C54 C55 C56 176.96(15)
C53 C54 C55 C56 -1.8(2)
C54 C55 C56 C51 1.7(2)
C52 C51 C56 C55 -0.5(2)
C9 C51 C56 C55 -174.66(15)
